data_7717356
loop_
_publ_author_name
'Leitner, Daniel'
'Neururer, Florian Rochus'
'Hohloch, Stephan'

_publ_section_title
;
 Synthesis and Electrochemical Properties of Molybdenum Nitrido Complexes
 Supported by Redox-Active NHC and MIC Ligands
;
_journal_name_full 'Dalton Transactions'
_journal_paper_doi 10.1039/D4DT02405B
_journal_year 2024
_chemical_formula_moiety 'C50 H58 Mo N4 O2 S'
_chemical_formula_sum 'C50 H58 Mo N4 O2 S'
_chemical_formula_weight 875.00
_space_group_crystal_system triclinic
_space_group_IT_number 1
_space_group_name_Hall 'P 1'
_space_group_name_H-M_alt 'P 1'
_atom_sites_solution_hydrogens geom
_atom_sites_solution_primary dual
_audit_creation_date 2023-05-19
_audit_creation_method
;
Olex2 1.5-alpha
(compiled 2023.03.06 svn.rbb2c1857 for OlexSys, GUI svn.r6748)
;
_audit_update_record
;
2024-06-23 deposited with the CCDC.	2024-10-29 downloaded from the CCDC.
;
_cell_angle_alpha 81.921(5)
_cell_angle_beta 85.646(5)
_cell_angle_gamma 86.098(5)
_cell_formula_units_Z 2
_cell_length_a 9.3240(16)
_cell_length_b 11.1134(18)
_cell_length_c 23.386(4)
_cell_measurement_reflns_used 9885
_cell_measurement_temperature 153.00
_cell_measurement_theta_max 25.05
_cell_measurement_theta_min 2.19
_cell_volume 2388.3(7)
_computing_cell_refinement 'SAINT V8.40B (?, 2016)'
_computing_data_reduction 'SAINT V8.40B (?, 2016)'
_computing_molecular_graphics 'Olex2 1.5-alpha (Dolomanov et al., 2009)'
_computing_publication_material 'Olex2 1.5-alpha (Dolomanov et al., 2009)'
_computing_structure_refinement 'SHELXL 2014/7 (Sheldrick, 2015)'
_computing_structure_solution 'XT  (Sheldrick, 2015)'
_diffrn_ambient_temperature 153.00
_diffrn_measured_fraction_theta_full 0.989
_diffrn_measured_fraction_theta_max 0.989
_diffrn_measurement_device_type 'Bruker D8 Quest, Photon III'
_diffrn_measurement_method '\f and \w scans'
_diffrn_radiation_type MoK\a
_diffrn_radiation_wavelength 0.71073
_diffrn_reflns_av_unetI/netI 0.0633
_diffrn_reflns_Laue_measured_fraction_full 0.989
_diffrn_reflns_Laue_measured_fraction_max 0.989
_diffrn_reflns_limit_h_max 11
_diffrn_reflns_limit_h_min -11
_diffrn_reflns_limit_k_max 13
_diffrn_reflns_limit_k_min -13
_diffrn_reflns_limit_l_max 27
_diffrn_reflns_limit_l_min -27
_diffrn_reflns_number 16723
_diffrn_reflns_point_group_measured_fraction_full 0.975
_diffrn_reflns_point_group_measured_fraction_max 0.975
_diffrn_reflns_theta_full 25.169
_diffrn_reflns_theta_max 25.169
_diffrn_reflns_theta_min 2.159
_diffrn_source_current 1.0
_diffrn_source_power 0.05
_diffrn_source_voltage 50.0
_diffrn_standards_number 0
_exptl_absorpt_coefficient_mu 0.359
_exptl_absorpt_correction_T_max 0.7452
_exptl_absorpt_correction_T_min 0.6520
_exptl_absorpt_correction_type multi-scan
_exptl_absorpt_process_details
;
SADABS-2016/2 (Bruker,2016/2) was used for absorption correction.
wR2(int) was 0.1162 before and 0.0654 after correction.
The Ratio of minimum to maximum transmission is 0.8749.
The \l/2 correction factor is Not present.
;
_exptl_crystal_colour red
_exptl_crystal_colour_primary red
_exptl_crystal_density_diffrn 1.217
_exptl_crystal_description plate
_exptl_crystal_F_000 920
_exptl_crystal_size_max 0.2
_exptl_crystal_size_mid 0.19
_exptl_crystal_size_min 0.01
_refine_diff_density_max 1.590
_refine_diff_density_min -0.873
_refine_diff_density_rms 0.114
_refine_ls_abs_structure_details
;
 Flack x determined using 6449 quotients [(I+)-(I-)]/[(I+)+(I-)]
 (Parsons, Flack and Wagner, Acta Cryst. B69 (2013) 249-259).
;
_refine_ls_abs_structure_Flack -0.036(13)
_refine_ls_extinction_method none
_refine_ls_goodness_of_fit_ref 1.042
_refine_ls_hydrogen_treatment constr
_refine_ls_matrix_type full
_refine_ls_number_parameters 1072
_refine_ls_number_reflns 16723
_refine_ls_number_restraints 39
_refine_ls_restrained_S_all 1.042
_refine_ls_R_factor_all 0.0714
_refine_ls_R_factor_gt 0.0625
_refine_ls_shift/su_max 0.004
_refine_ls_shift/su_mean 0.000
_refine_ls_structure_factor_coef Fsqd
_refine_ls_weighting_details 'w=1/[\s^2^(Fo^2^)+(0.0929P)^2^+4.8446P] where P=(Fo^2^+2Fc^2^)/3'
_refine_ls_weighting_scheme calc
_refine_ls_wR_factor_gt 0.1559
_refine_ls_wR_factor_ref 0.1622
_reflns_Friedel_coverage 0.972
_reflns_Friedel_fraction_full 0.962
_reflns_Friedel_fraction_max 0.962
_reflns_number_gt 15095
_reflns_number_total 16723
_reflns_threshold_expression 'I > 2\s(I)'
_cod_data_source_file d4dt02405b2.cif
_cod_data_source_block sh_219n_0m
_cod_original_cell_volume 2388.2(7)
_cod_database_code 7717356
_shelx_shelxl_version_number 2014/7
_shelx_space_group_comment
;
The symmetry employed for this shelxl refinement is uniquely defined
by the following loop, which should always be used as a source of
symmetry information in preference to the above space-group names.
They are only intended as comments.
;
_shelx_estimated_absorpt_t_max 0.996
_shelx_estimated_absorpt_t_min 0.932
_olex2_refinement_description
;
1. Twinned data refinement
 Scales: 0.826(3)
 0.174(3)
2. Fixed Uiso
 At 1.2 times of:
  All C(H) groups
 At 1.5 times of:
  All C(H,H,H) groups
3. Uiso/Uaniso restraints and constraints
Uanis(C19) \\sim Ueq, Uanis(C18) \\sim Ueq, Uanis(C20) \\sim Ueq: with sigma of
0.001 and sigma for terminal atoms of 0.002
Uanis(C18A) \\sim Ueq, Uanis(C19A) \\sim Ueq, Uanis(C20A) \\sim Ueq: with sigma
of 0.001 and sigma for terminal atoms of 0.002
4.a Aromatic/amide H refined with riding coordinates:
 C12A(H12A), C12(H12), C6A(H6A), C42(H42), C42A(H42A), C6(H6), C54A(H54A),
 C8A(H8A), C48A(H48A), C46(H46), C14A(H14A), C52(H52), C46A(H46A), C52A(H52A),
 C8(H8), C54(H54), C14(H14), C58A(H58A), C43A(H43A), C49(H49), C49A(H49A),
 C43(H43), C55A(H55A), C48(H48), C57A(H57A), C56(H56), C51A(H51A), C50A(H50A),
 C58(H58), C55(H55), C45A(H45A), C44(H44), C56A(H56A), C51(H51), C44A(H44A),
 C57(H57), C50(H50), C45(H45)
4.b Idealised Me refined as rotating group:
 C32A(H32A,H32B,H32C), C28A(H28A,H28B,H28C), C31A(H31A,H31B,H31C), C31(H31D,
 H31E,H31F), C27(H27D,H27E,H27F), C22(H22D,H22E,H22F), C30(H30D,H30E,H30F),
 C23(H23D,H23E,H23F), C24A(H24A,H24B,H24C), C26(H26D,H26E,H26F), C23A(H23A,H23B,
 H23C), C24(H24D,H24E,H24F), C22A(H22A,H22B,H22C), C32(H32D,H32E,H32F),
 C27A(H27A,H27B,H27C), C26A(H26A,H26B,H26C), C30A(H30A,H30B,H30C), C28(H28D,
 H28E,H28F), C18(H18D,H18E,H18F), C18A(H18A,H18B,H18C), C61A(H61A,H61B,H61C),
 C19(H19D,H19E,H19F), C20(H20D,H20E,H20F), C20A(H20A,H20B,H20C), C61(H61D,H61E,
 H61F), C19A(H19A,H19B,H19C)
;
_smtbx_masks_void_probe_radius 1.2
_smtbx_masks_void_truncation_radius 1.2
_olex2_submission_special_instructions 'No special instructions were received'

loop_
_space_group_symop_operation_xyz
'x, y, z'

loop_
_atom_site_label
_atom_site_type_symbol
_atom_site_fract_x
_atom_site_fract_y
_atom_site_fract_z
_atom_site_U_iso_or_equiv
_atom_site_adp_type
_atom_site_occupancy
_atom_site_site_symmetry_order
_atom_site_calc_flag
_atom_site_refinement_flags_posn
_atom_site_refinement_flags_adp
_atom_site_refinement_flags_occupancy
_atom_site_disorder_assembly
_atom_site_disorder_group
Mo1A Mo 0.38093(7) 0.26731(6) 0.29819(4) 0.0188(2) Uani 1 1 d . . . . .
Mo1 Mo 0.31487(7) 0.65159(6) 0.70422(4) 0.0179(2) Uani 1 1 d . . . . .
S40A S 0.2221(3) 0.4277(2) 0.25892(12) 0.0253(6) Uani 1 1 d . . . . .
S40 S 0.1432(3) 0.7902(2) 0.74334(12) 0.0234(5) Uani 1 1 d . . . . .
O2 O 0.3595(8) 0.5563(6) 0.7778(3) 0.0255(16) Uani 1 1 d . . . . .
O1 O 0.3731(7) 0.7594(7) 0.6345(3) 0.0239(16) Uani 1 1 d . . . . .
O1A O 0.4134(8) 0.3359(6) 0.3680(3) 0.0233(16) Uani 1 1 d . . . . .
O2A O 0.4493(8) 0.2137(6) 0.2249(3) 0.0236(16) Uani 1 1 d . . . . .
N3A N 0.8085(9) 0.1610(10) 0.3514(4) 0.032(2) Uani 1 1 d . . . . .
C1 C 0.5293(11) 0.5723(9) 0.6834(4) 0.019(2) Uani 1 1 d . . . . .
C2A C 0.6667(10) 0.1953(9) 0.3640(4) 0.017(2) Uani 1 1 d . . . . .
C3 C 0.5871(11) 0.1788(9) 0.3188(4) 0.021(2) Uani 1 1 d . . . . .
N2A N 0.8200(9) 0.1181(10) 0.3014(5) 0.037(2) Uani 1 1 d . . . . .
C11A C 0.6598(10) 0.0830(9) 0.2283(4) 0.018(2) Uani 1 1 d . . . . .
N1A N 0.6876(11) 0.1254(10) 0.2795(4) 0.034(2) Uani 1 1 d . . . . .
C12A C 0.7541(11) -0.0076(10) 0.2073(4) 0.023(2) Uani 1 1 d . . . . .
H12A H 0.8384 -0.0368 0.2265 0.027 Uiso 1 1 calc R U . . .
C2 C 0.6230(10) 0.6177(9) 0.6376(4) 0.019(2) Uani 1 1 d . . . . .
C9A C 0.4263(12) 0.3535(10) 0.4687(5) 0.026(2) Uani 1 1 d . . . . .
C29A C 0.3624(11) 0.1244(10) 0.1228(5) 0.024(2) Uani 1 1 d . . . . .
N1 N 0.6204(9) 0.5027(7) 0.7199(4) 0.0219(19) Uani 1 1 d . . . . .
N3 N 0.7588(9) 0.5746(11) 0.6506(4) 0.037(3) Uani 1 1 d . . . . .
C32A C 0.2313(13) 0.0956(14) 0.1645(6) 0.043(3) Uani 1 1 d . . . . .
H32A H 0.2392 0.0098 0.1815 0.065 Uiso 1 1 calc R U . . .
H32B H 0.1435 0.1114 0.1435 0.065 Uiso 1 1 calc R U . . .
H32C H 0.2270 0.1472 0.1954 0.065 Uiso 1 1 calc R U . . .
C15A C 0.4985(12) 0.0813(10) 0.1523(5) 0.023(2) Uani 1 1 d . . . . .
N10A N 0.2664(9) 0.1630(8) 0.3250(4) 0.026(2) Uani 1 1 d . . . . .
C21 C 0.2727(12) 0.9103(10) 0.5333(5) 0.030(3) Uani 1 1 d . . . . .
N2 N 0.7582(9) 0.5015(10) 0.7021(4) 0.032(2) Uani 1 1 d . . . . .
N10 N 0.2084(9) 0.5644(8) 0.6781(4) 0.0237(19) Uani 1 1 d . . . . .
C16 C 0.4385(9) 0.4562(8) 0.7994(4) 0.0141(19) Uani 1 1 d . . . . .
C47A C 0.2894(12) 0.6679(10) 0.2523(5) 0.027(2) Uani 1 1 d . . . . .
C21A C 0.2829(13) 0.4333(11) 0.4696(5) 0.032(3) Uani 1 1 d . . . . .
C12 C 0.6574(10) 0.3255(9) 0.7944(5) 0.022(2) Uani 1 1 d . . . . .
H12 H 0.7464 0.3056 0.7744 0.027 Uiso 1 1 calc R U . . .
C41A C 0.2960(13) 0.5873(10) 0.1597(5) 0.026(3) Uani 1 1 d . . . . .
C47 C 0.1885(12) 0.8974(11) 0.8424(5) 0.025(2) Uani 1 1 d . . . . .
C9 C 0.4134(12) 0.8350(10) 0.5341(4) 0.026(2) Uani 1 1 d . . . . .
C5A C 0.6146(11) 0.2419(10) 0.4171(4) 0.023(2) Uani 1 1 d . . . . .
C15 C 0.3851(11) 0.3826(10) 0.8516(4) 0.019(2) Uani 1 1 d . . . . .
C6A C 0.6860(11) 0.2090(10) 0.4679(5) 0.026(2) Uani 1 1 d . . . . .
H6A H 0.7727 0.1589 0.4674 0.031 Uiso 1 1 calc R U . . .
C28A C 0.8168(14) -0.2680(11) 0.1788(6) 0.037(3) Uani 1 1 d . . . . .
H28A H 0.8828 -0.3316 0.1648 0.056 Uiso 1 1 calc R U . . .
H28B H 0.7186 -0.2958 0.1837 0.056 Uiso 1 1 calc R U . . .
H28C H 0.8461 -0.2507 0.2160 0.056 Uiso 1 1 calc R U . . .
C29 C 0.2380(11) 0.4133(10) 0.8799(5) 0.025(2) Uani 1 1 d . . . . .
C42 C 0.3086(15) 1.1193(11) 0.7437(6) 0.032(3) Uani 1 1 d . . . . .
H42 H 0.4000 1.1019 0.7594 0.039 Uiso 1 1 calc R U . . .
C10A C 0.4822(11) 0.3098(9) 0.4174(4) 0.021(2) Uani 1 1 d . . . . .
C40A C 0.3355(12) 0.5525(10) 0.2236(5) 0.026(2) Uani 1 1 d . . . . .
C5 C 0.5876(11) 0.6908(10) 0.5854(4) 0.022(2) Uani 1 1 d . . . . .
C11 C 0.5731(11) 0.4272(9) 0.7731(4) 0.021(2) Uani 1 1 d . . . . .
C41 C 0.2139(12) 1.0272(10) 0.7474(4) 0.026(2) Uani 1 1 d . . . . .
C42A C 0.1871(13) 0.5341(12) 0.1353(6) 0.039(3) Uani 1 1 d . . . . .
H42A H 0.1296 0.4754 0.1580 0.047 Uiso 1 1 calc R U . . .
C6 C 0.6781(11) 0.6892(11) 0.5343(4) 0.027(2) Uani 1 1 d . . . . .
H6 H 0.7652 0.6396 0.5347 0.032 Uiso 1 1 calc R U . . .
C40 C 0.2451(11) 0.8985(9) 0.7781(5) 0.024(2) Uani 1 1 d . . . . .
C54A C 0.5586(12) 0.5137(11) 0.2797(5) 0.034(3) Uani 1 1 d . . . . .
H54A H 0.5058 0.5436 0.3117 0.040 Uiso 1 1 calc R U . . .
C8A C 0.5027(12) 0.3222(10) 0.5166(5) 0.027(2) Uani 1 1 d . . . . .
H8A H 0.4662 0.3526 0.5512 0.032 Uiso 1 1 calc R U . . .
C48A C 0.3908(14) 0.7522(12) 0.2589(6) 0.033(3) Uani 1 1 d . . . . .
H48A H 0.4893 0.7373 0.2469 0.039 Uiso 1 1 calc R U . . .
C10 C 0.4581(11) 0.7613(9) 0.5855(4) 0.021(2) Uani 1 1 d . . . . .
C46 C 0.0704(12) 1.0612(10) 0.7293(5) 0.032(3) Uani 1 1 d . . . . .
H46 H -0.0027 1.0043 0.7349 0.038 Uiso 1 1 calc R U . . .
C31A C 0.3636(14) 0.2620(11) 0.1024(6) 0.037(3) Uani 1 1 d . . . . .
H31A H 0.2687 0.2923 0.0894 0.056 Uiso 1 1 calc R U . . .
H31B H 0.4368 0.2774 0.0703 0.056 Uiso 1 1 calc R U . . .
H31C H 0.3862 0.3039 0.1345 0.056 Uiso 1 1 calc R U . . .
C14A C 0.5959(11) -0.0080(10) 0.1318(4) 0.027(2) Uani 1 1 d . . . . .
H14A H 0.5748 -0.0393 0.0978 0.032 Uiso 1 1 calc R U . . .
C31 C 0.2315(16) 0.5399(11) 0.9002(6) 0.044(3) Uani 1 1 d . . . . .
H31D H 0.3101 0.5436 0.9253 0.065 Uiso 1 1 calc R U . . .
H31E H 0.1389 0.5540 0.9216 0.065 Uiso 1 1 calc R U . . .
H31F H 0.2414 0.6026 0.8664 0.065 Uiso 1 1 calc R U . . .
C52 C 0.0708(14) 0.8384(11) 0.8668(5) 0.037(3) Uani 1 1 d . . . . .
H52 H 0.0206 0.7928 0.8440 0.045 Uiso 1 1 calc R U . . .
C13A C 0.7209(11) -0.0533(9) 0.1581(4) 0.024(2) Uani 1 1 d . . . . .
C46A C 0.3710(17) 0.6791(13) 0.1245(6) 0.049(3) Uani 1 1 d . . . . .
H46A H 0.4411 0.7197 0.1407 0.059 Uiso 1 1 calc R U . . .
C52A C 0.1469(15) 0.6929(12) 0.2712(5) 0.040(3) Uani 1 1 d . . . . .
H52A H 0.0770 0.6370 0.2671 0.049 Uiso 1 1 calc R U . . .
C8 C 0.5077(13) 0.8348(10) 0.4838(5) 0.030(2) Uani 1 1 d . . . . .
H8 H 0.4825 0.8855 0.4494 0.036 Uiso 1 1 calc R U . . .
C27 C 0.7107(14) 0.0494(10) 0.8225(6) 0.038(3) Uani 1 1 d . . . . .
H27D H 0.6136 0.0234 0.8195 0.056 Uiso 1 1 calc R U . . .
H27E H 0.7749 -0.0219 0.8343 0.056 Uiso 1 1 calc R U . . .
H27F H 0.7469 0.0906 0.7849 0.056 Uiso 1 1 calc R U . . .
C22 C 0.2529(16) 0.9833(14) 0.4740(6) 0.052(4) Uani 1 1 d . . . . .
H22D H 0.3342 1.0350 0.4631 0.079 Uiso 1 1 calc R U . . .
H22E H 0.1631 1.0343 0.4754 0.079 Uiso 1 1 calc R U . . .
H22F H 0.2485 0.9274 0.4454 0.079 Uiso 1 1 calc R U . . .
C30 C 0.1186(13) 0.4081(14) 0.8391(6) 0.040(3) Uani 1 1 d . . . . .
H30D H 0.1309 0.4708 0.8055 0.061 Uiso 1 1 calc R U . . .
H30E H 0.0246 0.4223 0.8595 0.061 Uiso 1 1 calc R U . . .
H30F H 0.1238 0.3277 0.8261 0.061 Uiso 1 1 calc R U . . .
C54 C 0.4949(13) 0.8930(11) 0.7205(6) 0.036(3) Uani 1 1 d . . . . .
H54 H 0.4555 0.9463 0.6895 0.043 Uiso 1 1 calc R U . . .
C14 C 0.4762(12) 0.2836(10) 0.8708(5) 0.026(2) Uani 1 1 d . . . . .
H14 H 0.4432 0.2324 0.9045 0.031 Uiso 1 1 calc R U . . .
C7 C 0.6391(12) 0.7614(10) 0.4828(5) 0.028(2) Uani 1 1 d . . . . .
C53A C 0.4931(11) 0.5109(9) 0.2280(5) 0.026(2) Uani 1 1 d . . . . .
C7A C 0.6306(11) 0.2490(11) 0.5188(4) 0.027(2) Uani 1 1 d . . . . .
C23 C 0.2706(13) 1.0044(11) 0.5765(5) 0.035(3) Uani 1 1 d . . . . .
H23D H 0.2717 0.9616 0.6161 0.052 Uiso 1 1 calc R U . . .
H23E H 0.1831 1.0583 0.5728 0.052 Uiso 1 1 calc R U . . .
H23F H 0.3555 1.0528 0.5679 0.052 Uiso 1 1 calc R U . . .
C58A C 0.5709(14) 0.4641(12) 0.1828(7) 0.040(3) Uani 1 1 d . . . . .
H58A H 0.5275 0.4623 0.1475 0.048 Uiso 1 1 calc R U . . .
C24A C 0.1585(13) 0.3580(12) 0.4556(6) 0.038(3) Uani 1 1 d . . . . .
H24A H 0.1840 0.3254 0.4191 0.057 Uiso 1 1 calc R U . . .
H24B H 0.0700 0.4105 0.4521 0.057 Uiso 1 1 calc R U . . .
H24C H 0.1433 0.2906 0.4869 0.057 Uiso 1 1 calc R U . . .
C13 C 0.6115(11) 0.2517(9) 0.8455(5) 0.024(2) Uani 1 1 d . . . . .
C16A C 0.5329(11) 0.1288(9) 0.2017(4) 0.022(2) Uani 1 1 d . . . . .
C17 C 0.7362(14) 0.7599(13) 0.4272(5) 0.043(3) Uani 1 1 d . . . . .
C26 C 0.8567(14) 0.1748(12) 0.8738(6) 0.044(3) Uani 1 1 d . . . . .
H26D H 0.8978 0.2103 0.8359 0.066 Uiso 1 1 calc R U . . .
H26E H 0.9168 0.1030 0.8886 0.066 Uiso 1 1 calc R U . . .
H26F H 0.8529 0.2350 0.9009 0.066 Uiso 1 1 calc R U . . .
C43A C 0.165(2) 0.5700(14) 0.0765(7) 0.060(5) Uani 1 1 d . . . . .
H43A H 0.0946 0.5317 0.0595 0.072 Uiso 1 1 calc R U . . .
C49 C 0.2159(18) 0.9705(14) 0.9336(5) 0.049(4) Uani 1 1 d . . . . .
H49 H 0.2656 1.0163 0.9563 0.059 Uiso 1 1 calc R U . . .
C23A C 0.2396(17) 0.4704(16) 0.5294(6) 0.056(4) Uani 1 1 d . . . . .
H23A H 0.2204 0.3975 0.5571 0.084 Uiso 1 1 calc R U . . .
H23B H 0.1525 0.5250 0.5272 0.084 Uiso 1 1 calc R U . . .
H23C H 0.3180 0.5123 0.5422 0.084 Uiso 1 1 calc R U . . .
C24 C 0.1465(13) 0.8294(12) 0.5469(6) 0.042(3) Uani 1 1 d . . . . .
H24D H 0.1583 0.7634 0.5229 0.062 Uiso 1 1 calc R U . . .
H24E H 0.0567 0.8777 0.5386 0.062 Uiso 1 1 calc R U . . .
H24F H 0.1429 0.7949 0.5878 0.062 Uiso 1 1 calc R U . . .
C49A C 0.3471(19) 0.8571(12) 0.2829(6) 0.049(4) Uani 1 1 d . . . . .
H49A H 0.4157 0.9154 0.2850 0.059 Uiso 1 1 calc R U . . .
C25A C 0.8214(12) -0.1540(10) 0.1355(5) 0.028(2) Uani 1 1 d . . . . .
C22A C 0.2918(16) 0.5490(11) 0.4253(6) 0.044(3) Uani 1 1 d . . . . .
H22A H 0.3571 0.6039 0.4380 0.066 Uiso 1 1 calc R U . . .
H22B H 0.1957 0.5899 0.4220 0.066 Uiso 1 1 calc R U . . .
H22C H 0.3284 0.5270 0.3875 0.066 Uiso 1 1 calc R U . . .
C43 C 0.2728(16) 1.2370(11) 0.7175(6) 0.043(3) Uani 1 1 d . . . . .
H43 H 0.3430 1.2964 0.7116 0.051 Uiso 1 1 calc R U . . .
C17A C 0.7086(13) 0.2226(11) 0.5753(5) 0.032(3) Uani 1 1 d . . . . .
C55A C 0.7021(15) 0.4721(11) 0.2836(7) 0.049(4) Uani 1 1 d . . . . .
H55A H 0.7464 0.4783 0.3183 0.059 Uiso 1 1 calc R U . . .
C48 C 0.2631(16) 0.9647(11) 0.8762(5) 0.039(3) Uani 1 1 d . . . . .
H48 H 0.3455 1.0060 0.8598 0.047 Uiso 1 1 calc R U . . .
C25 C 0.7058(12) 0.1376(10) 0.8679(5) 0.029(3) Uani 1 1 d . . . . .
C57A C 0.7123(12) 0.4195(11) 0.1887(7) 0.045(3) Uani 1 1 d . . . . .
H57A H 0.7638 0.3859 0.1575 0.054 Uiso 1 1 calc R U . . .
C56 C 0.7003(13) 0.7808(13) 0.7563(9) 0.063(5) Uani 1 1 d . . . . .
H56 H 0.7992 0.7559 0.7503 0.076 Uiso 1 1 calc R U . . .
C51A C 0.1041(14) 0.7955(11) 0.2957(6) 0.041(3) Uani 1 1 d . . . . .
H51A H 0.0057 0.8116 0.3075 0.049 Uiso 1 1 calc R U . . .
C53 C 0.4043(12) 0.8583(11) 0.7723(5) 0.034(3) Uani 1 1 d . . . . .
C50A C 0.2111(19) 0.8784(12) 0.3031(6) 0.050(4) Uani 1 1 d . . . . .
H50A H 0.1853 0.9475 0.3222 0.060 Uiso 1 1 calc R U . . .
C58 C 0.4689(14) 0.7806(11) 0.8165(7) 0.043(3) Uani 1 1 d . . . . .
H58 H 0.4135 0.7526 0.8510 0.052 Uiso 1 1 calc R U . . .
C55 C 0.6336(14) 0.8518(13) 0.7152(7) 0.050(4) Uani 1 1 d . . . . .
H55 H 0.6871 0.8753 0.6796 0.060 Uiso 1 1 calc R U . . .
C45A C 0.3455(19) 0.7107(13) 0.0679(6) 0.052(4) Uani 1 1 d . . . . .
H45A H 0.4006 0.7710 0.0450 0.063 Uiso 1 1 calc R U . . .
C32 C 0.2052(14) 0.3208(13) 0.9349(6) 0.048(4) Uani 1 1 d . . . . .
H32D H 0.1819 0.2433 0.9234 0.072 Uiso 1 1 calc R U . . .
H32E H 0.1231 0.3529 0.9580 0.072 Uiso 1 1 calc R U . . .
H32F H 0.2898 0.3077 0.9579 0.072 Uiso 1 1 calc R U . . .
C27A C 0.9778(12) -0.1126(11) 0.1279(5) 0.032(3) Uani 1 1 d . . . . .
H27A H 1.0432 -0.1793 0.1165 0.049 Uiso 1 1 calc R U . . .
H27B H 1.0052 -0.0905 0.1645 0.049 Uiso 1 1 calc R U . . .
H27C H 0.9839 -0.0419 0.0978 0.049 Uiso 1 1 calc R U . . .
C44 C 0.1362(18) 1.2671(11) 0.7002(6) 0.047(4) Uani 1 1 d . . . . .
H44 H 0.1079 1.3489 0.6860 0.057 Uiso 1 1 calc R U . . .
C56A C 0.7825(15) 0.4231(13) 0.2408(9) 0.063(5) Uani 1 1 d . . . . .
H56A H 0.8795 0.3930 0.2451 0.075 Uiso 1 1 calc R U . . .
C26A C 0.7859(15) -0.1827(15) 0.0755(6) 0.050(4) Uani 1 1 d . . . . .
H26A H 0.7948 -0.1095 0.0470 0.074 Uiso 1 1 calc R U . . .
H26B H 0.6871 -0.2089 0.0777 0.074 Uiso 1 1 calc R U . . .
H26C H 0.8532 -0.2478 0.0638 0.074 Uiso 1 1 calc R U . . .
C51 C 0.0220(15) 0.8434(12) 0.9248(6) 0.043(3) Uani 1 1 d . . . . .
H51 H -0.0606 0.8023 0.9412 0.051 Uiso 1 1 calc R U . . .
C44A C 0.241(2) 0.6570(16) 0.0427(7) 0.065(5) Uani 1 1 d . . . . .
H44A H 0.2224 0.6802 0.0032 0.078 Uiso 1 1 calc R U . . .
C30A C 0.3418(14) 0.0609(13) 0.0708(6) 0.042(3) Uani 1 1 d . . . . .
H30A H 0.3435 -0.0273 0.0827 0.063 Uiso 1 1 calc R U . . .
H30B H 0.4196 0.0801 0.0410 0.063 Uiso 1 1 calc R U . . .
H30C H 0.2489 0.0891 0.0551 0.063 Uiso 1 1 calc R U . . .
C28 C 0.6450(16) 0.0743(14) 0.9251(6) 0.054(4) Uani 1 1 d . . . . .
H28D H 0.6523 0.1259 0.9553 0.081 Uiso 1 1 calc R U . . .
H28E H 0.6996 -0.0034 0.9349 0.081 Uiso 1 1 calc R U . . .
H28F H 0.5437 0.0594 0.9221 0.081 Uiso 1 1 calc R U . . .
C57 C 0.6223(16) 0.7419(14) 0.8098(8) 0.060(4) Uani 1 1 d . . . . .
H57 H 0.6684 0.6922 0.8403 0.072 Uiso 1 1 calc R U . . .
C50 C 0.0970(17) 0.9099(13) 0.9577(6) 0.047(3) Uani 1 1 d . . . . .
H50 H 0.0660 0.9135 0.9971 0.056 Uiso 1 1 calc R U . . .
C45 C 0.0434(19) 1.1790(12) 0.7038(6) 0.053(4) Uani 1 1 d . . . . .
H45 H -0.0470 1.1992 0.6875 0.064 Uiso 1 1 calc R U . . .
C18 C 0.659(2) 0.799(2) 0.3731(9) 0.082(6) Uani 1 1 d . U . . .
H18D H 0.5865 0.7416 0.3699 0.124 Uiso 1 1 calc R U . . .
H18E H 0.7289 0.8017 0.3394 0.124 Uiso 1 1 calc R U . . .
H18F H 0.6125 0.8806 0.3745 0.124 Uiso 1 1 calc R U . . .
C18A C 0.811(2) 0.327(2) 0.5716(9) 0.087(6) Uani 1 1 d . U . . .
H18A H 0.8277 0.3630 0.5312 0.130 Uiso 1 1 calc R U . . .
H18B H 0.9034 0.2945 0.5868 0.130 Uiso 1 1 calc R U . . .
H18C H 0.7683 0.3890 0.5945 0.130 Uiso 1 1 calc R U . . .
C61A C 0.9435(17) 0.162(2) 0.3782(9) 0.084(7) Uani 1 1 d . . . . .
H61A H 0.9383 0.2280 0.4020 0.127 Uiso 1 1 calc R U . . .
H61B H 1.0221 0.1741 0.3480 0.127 Uiso 1 1 calc R U . . .
H61C H 0.9615 0.0839 0.4026 0.127 Uiso 1 1 calc R U . . .
C19 C 0.842(4) 0.866(3) 0.4292(15) 0.143(11) Uani 1 1 d . U . . .
H19D H 0.7889 0.9448 0.4231 0.214 Uiso 1 1 calc R U . . .
H19E H 0.9202 0.8618 0.3988 0.214 Uiso 1 1 calc R U . . .
H19F H 0.8836 0.8550 0.4671 0.214 Uiso 1 1 calc R U . . .
C20 C 0.828(2) 0.649(2) 0.4255(10) 0.090(6) Uani 1 1 d . U . . .
H20D H 0.9045 0.6480 0.4519 0.135 Uiso 1 1 calc R U . . .
H20E H 0.8700 0.6467 0.3860 0.135 Uiso 1 1 calc R U . . .
H20F H 0.7698 0.5785 0.4374 0.135 Uiso 1 1 calc R U . . .
C20A C 0.808(2) 0.107(2) 0.5739(10) 0.087(6) Uani 1 1 d . U . . .
H20A H 0.7552 0.0432 0.5613 0.131 Uiso 1 1 calc R U . . .
H20B H 0.8406 0.0794 0.6126 0.131 Uiso 1 1 calc R U . . .
H20C H 0.8915 0.1250 0.5467 0.131 Uiso 1 1 calc R U . . .
C61 C 0.9044(16) 0.5947(18) 0.6255(8) 0.071(5) Uani 1 1 d . . . . .
H61D H 0.9312 0.5372 0.5978 0.106 Uiso 1 1 calc R U . . .
H61E H 0.9718 0.5822 0.6562 0.106 Uiso 1 1 calc R U . . .
H61F H 0.9083 0.6781 0.6055 0.106 Uiso 1 1 calc R U . . .
C19A C 0.616(2) 0.2227(18) 0.6268(8) 0.074(5) Uani 1 1 d . U . . .
H19A H 0.5737 0.3052 0.6290 0.111 Uiso 1 1 calc R U . . .
H19B H 0.6715 0.1955 0.6606 0.111 Uiso 1 1 calc R U . . .
H19C H 0.5389 0.1673 0.6260 0.111 Uiso 1 1 calc R U . . .

loop_
_atom_site_aniso_label
_atom_site_aniso_U_11
_atom_site_aniso_U_22
_atom_site_aniso_U_33
_atom_site_aniso_U_23
_atom_site_aniso_U_13
_atom_site_aniso_U_12
Mo1A 0.0148(5) 0.0197(5) 0.0229(5) -0.0057(4) -0.0028(3) -0.0011(4)
Mo1 0.0145(5) 0.0163(5) 0.0228(5) -0.0009(3) -0.0030(3) -0.0007(4)
S40A 0.0185(13) 0.0213(13) 0.0371(15) -0.0038(11) -0.0090(11) -0.0002(10)
S40 0.0187(12) 0.0205(13) 0.0318(14) -0.0066(11) -0.0028(10) 0.0002(10)
O2 0.028(4) 0.019(4) 0.028(4) -0.003(3) 0.000(3) 0.003(3)
O1 0.022(4) 0.025(4) 0.025(4) -0.007(3) -0.002(3) 0.004(3)
O1A 0.025(4) 0.025(4) 0.020(4) -0.002(3) -0.007(3) 0.002(3)
O2A 0.024(4) 0.022(4) 0.027(4) -0.007(3) -0.004(3) -0.004(3)
N3A 0.012(4) 0.055(7) 0.029(5) -0.002(5) -0.005(4) 0.003(4)
C1 0.021(5) 0.018(5) 0.018(5) -0.003(4) -0.007(4) 0.003(4)
C2A 0.022(5) 0.020(5) 0.010(4) -0.010(4) -0.002(4) 0.002(4)
C3 0.020(5) 0.015(5) 0.025(6) 0.001(4) 0.004(4) 0.000(4)
N2A 0.006(4) 0.062(7) 0.045(6) -0.002(5) -0.011(4) -0.003(4)
C11A 0.016(5) 0.023(5) 0.016(5) -0.001(4) -0.002(4) -0.006(4)
N1A 0.036(6) 0.052(6) 0.020(5) -0.012(4) -0.015(4) 0.000(5)
C12A 0.023(5) 0.027(6) 0.021(5) -0.010(4) 0.002(4) -0.009(4)
C2 0.013(5) 0.026(5) 0.016(5) 0.003(4) -0.002(4) -0.007(4)
C9A 0.035(6) 0.021(6) 0.025(6) -0.009(4) -0.005(5) 0.000(5)
C29A 0.023(5) 0.026(6) 0.025(6) -0.005(4) -0.005(4) -0.008(4)
N1 0.022(5) 0.013(4) 0.031(5) -0.001(4) -0.012(4) 0.005(3)
N3 0.007(4) 0.070(8) 0.035(6) -0.010(5) -0.001(4) -0.004(4)
C32A 0.025(6) 0.057(9) 0.051(8) -0.009(7) -0.006(6) -0.017(6)
C15A 0.030(6) 0.014(5) 0.025(6) -0.009(4) 0.004(5) -0.007(5)
N10A 0.023(5) 0.023(5) 0.032(5) -0.003(4) 0.002(4) -0.010(4)
C21 0.027(6) 0.029(6) 0.035(6) -0.004(5) -0.010(5) -0.001(5)
N2 0.015(4) 0.057(7) 0.021(5) 0.000(4) -0.004(4) 0.001(4)
N10 0.025(5) 0.019(4) 0.027(5) 0.000(4) -0.015(4) -0.001(4)
C16 0.010(4) 0.014(5) 0.018(5) -0.001(4) -0.001(4) 0.004(3)
C47A 0.035(6) 0.024(6) 0.025(6) -0.006(4) -0.006(5) -0.009(5)
C21A 0.034(6) 0.033(6) 0.029(6) -0.014(5) 0.004(5) 0.003(5)
C12 0.014(5) 0.021(5) 0.029(6) 0.007(4) -0.006(4) 0.007(4)
C41A 0.031(6) 0.012(5) 0.035(6) -0.010(5) -0.010(5) 0.014(5)
C47 0.020(5) 0.029(6) 0.026(6) -0.004(5) -0.010(4) 0.004(5)
C9 0.028(6) 0.030(6) 0.018(5) 0.004(5) -0.013(4) 0.001(5)
C5A 0.023(5) 0.025(6) 0.021(5) -0.007(4) 0.007(4) -0.001(4)
C15 0.021(5) 0.014(5) 0.021(5) -0.004(4) 0.003(4) 0.010(4)
C6A 0.021(5) 0.027(6) 0.031(6) -0.010(5) -0.007(4) -0.001(4)
C28A 0.036(7) 0.023(6) 0.052(8) -0.010(5) 0.006(6) 0.004(5)
C29 0.021(5) 0.023(6) 0.029(6) 0.000(5) 0.005(4) -0.003(4)
C42 0.046(8) 0.020(6) 0.032(7) -0.012(5) -0.004(6) 0.001(6)
C10A 0.019(5) 0.021(5) 0.023(5) -0.004(4) 0.001(4) -0.008(4)
C40A 0.026(6) 0.024(6) 0.025(6) -0.002(4) 0.001(4) 0.004(4)
C5 0.021(5) 0.030(6) 0.017(5) 0.000(4) -0.003(4) -0.009(4)
C11 0.023(5) 0.023(5) 0.016(5) 0.003(4) -0.002(4) -0.008(4)
C41 0.027(6) 0.029(6) 0.020(5) -0.001(4) -0.001(4) -0.004(5)
C42A 0.034(7) 0.040(8) 0.046(8) -0.014(6) -0.013(6) 0.010(6)
C6 0.023(5) 0.040(7) 0.014(5) 0.004(4) -0.001(4) 0.002(5)
C40 0.020(5) 0.018(5) 0.037(6) -0.004(4) 0.000(4) -0.011(4)
C54A 0.028(6) 0.033(6) 0.041(7) 0.004(5) -0.012(5) -0.013(5)
C8A 0.033(6) 0.032(6) 0.018(5) -0.013(4) 0.000(4) -0.002(5)
C48A 0.029(7) 0.026(7) 0.046(8) -0.008(6) -0.005(5) -0.015(5)
C10 0.023(5) 0.016(5) 0.023(5) 0.002(4) -0.005(4) -0.005(4)
C46 0.031(6) 0.017(5) 0.045(7) 0.004(5) -0.016(5) 0.005(5)
C31A 0.040(7) 0.032(7) 0.042(7) -0.003(5) -0.027(6) 0.011(5)
C14A 0.026(6) 0.036(6) 0.018(5) -0.006(5) 0.001(4) -0.005(5)
C31 0.057(9) 0.026(7) 0.051(8) -0.024(6) -0.001(6) 0.007(6)
C52 0.053(8) 0.026(6) 0.035(7) -0.004(5) -0.014(6) -0.006(6)
C13A 0.027(6) 0.022(5) 0.025(5) -0.009(4) 0.008(4) -0.007(4)
C46A 0.066(10) 0.050(9) 0.032(7) -0.006(6) -0.003(6) -0.002(7)
C52A 0.057(8) 0.036(7) 0.031(7) -0.009(5) -0.007(6) 0.000(6)
C8 0.038(6) 0.028(6) 0.022(6) 0.003(4) -0.001(5) -0.003(5)
C27 0.043(7) 0.017(6) 0.050(8) -0.001(5) -0.003(6) 0.008(5)
C22 0.053(9) 0.049(9) 0.044(8) 0.024(7) -0.010(7) 0.017(7)
C30 0.018(6) 0.069(10) 0.033(7) -0.003(6) 0.008(5) -0.015(6)
C54 0.041(7) 0.026(6) 0.045(7) -0.024(5) -0.003(6) -0.001(5)
C14 0.034(6) 0.021(6) 0.020(5) 0.003(4) 0.000(5) -0.005(5)
C7 0.031(6) 0.032(6) 0.022(5) 0.001(5) -0.010(5) 0.000(5)
C53A 0.022(5) 0.016(5) 0.039(6) 0.006(4) -0.002(5) -0.005(4)
C7A 0.019(5) 0.045(7) 0.019(5) -0.007(5) -0.006(4) 0.004(5)
C23 0.031(6) 0.036(7) 0.037(7) -0.004(5) -0.014(5) 0.007(5)
C58A 0.030(7) 0.036(7) 0.055(9) -0.004(6) -0.003(6) -0.005(6)
C24A 0.027(6) 0.040(7) 0.049(8) -0.015(6) 0.008(5) -0.011(5)
C13 0.016(5) 0.018(5) 0.036(6) 0.004(4) -0.012(4) 0.001(4)
C16A 0.022(5) 0.018(5) 0.026(5) -0.005(4) -0.002(4) -0.003(4)
C17 0.041(7) 0.061(9) 0.023(6) 0.004(6) 0.003(5) 0.005(6)
C26 0.040(7) 0.039(8) 0.052(8) 0.006(6) -0.026(6) 0.007(6)
C43A 0.092(12) 0.045(9) 0.047(9) -0.014(7) -0.035(8) 0.027(8)
C49 0.076(11) 0.051(9) 0.022(6) -0.016(6) -0.011(7) 0.008(8)
C23A 0.058(10) 0.078(11) 0.028(7) -0.015(7) -0.001(6) 0.033(8)
C24 0.028(6) 0.041(7) 0.056(8) -0.004(6) -0.014(6) 0.010(5)
C49A 0.084(12) 0.026(7) 0.038(8) 0.009(6) -0.019(8) -0.013(7)
C25A 0.035(6) 0.023(6) 0.027(6) -0.016(4) 0.012(5) -0.006(5)
C22A 0.062(9) 0.027(7) 0.043(8) -0.006(6) -0.002(7) 0.006(6)
C43 0.074(10) 0.016(6) 0.039(7) 0.008(5) -0.014(7) -0.017(6)
C17A 0.038(7) 0.042(7) 0.018(5) 0.000(5) -0.013(5) -0.002(5)
C55A 0.038(7) 0.023(7) 0.081(10) 0.021(7) -0.022(7) -0.006(6)
C48 0.063(9) 0.030(7) 0.026(6) -0.002(5) -0.007(6) -0.013(6)
C25 0.024(6) 0.019(6) 0.041(7) 0.012(5) -0.018(5) 0.002(4)
C57A 0.016(6) 0.025(6) 0.094(11) -0.011(7) 0.003(6) 0.003(5)
C56 0.010(6) 0.036(8) 0.154(17) -0.049(10) -0.017(8) 0.003(5)
C51A 0.035(7) 0.028(6) 0.058(8) -0.009(6) 0.020(6) -0.005(5)
C53 0.027(6) 0.034(7) 0.046(7) -0.016(5) -0.007(5) -0.006(5)
C50A 0.090(12) 0.021(7) 0.040(8) -0.017(6) 0.014(7) -0.004(7)
C58 0.028(7) 0.022(6) 0.079(10) 0.006(6) -0.022(7) -0.005(5)
C55 0.032(7) 0.050(9) 0.079(10) -0.043(8) -0.003(7) -0.005(6)
C45A 0.082(11) 0.034(8) 0.039(8) -0.004(6) 0.000(7) 0.000(7)
C32 0.033(7) 0.054(9) 0.043(8) 0.025(6) 0.021(6) 0.006(6)
C27A 0.024(6) 0.032(7) 0.044(7) -0.018(5) 0.010(5) -0.008(5)
C44 0.089(11) 0.021(6) 0.032(7) 0.007(5) -0.025(7) -0.007(7)
C56A 0.025(7) 0.033(8) 0.120(15) 0.023(9) 0.000(9) -0.006(6)
C26A 0.041(8) 0.066(10) 0.048(8) -0.032(7) -0.005(6) 0.002(7)
C51 0.041(7) 0.038(7) 0.047(8) -0.003(6) 0.005(6) 0.004(6)
C44A 0.104(14) 0.054(10) 0.038(8) -0.016(7) -0.022(9) 0.034(10)
C30A 0.043(7) 0.049(8) 0.036(7) -0.010(6) -0.016(6) 0.001(6)
C28 0.053(9) 0.052(9) 0.049(9) 0.023(7) -0.010(7) 0.002(7)
C57 0.037(8) 0.049(9) 0.101(13) -0.025(9) -0.028(9) -0.006(7)
C50 0.064(9) 0.049(8) 0.024(6) 0.001(6) -0.002(6) 0.013(7)
C45 0.090(12) 0.027(7) 0.045(8) -0.001(6) -0.037(8) 0.008(7)
C18 0.080(6) 0.086(6) 0.080(6) -0.010(3) -0.005(3) -0.004(3)
C18A 0.087(6) 0.088(7) 0.086(7) -0.010(3) -0.011(3) -0.008(3)
C61A 0.032(8) 0.15(2) 0.085(13) -0.050(13) -0.005(8) -0.003(10)
C19 0.143(12) 0.144(12) 0.142(12) -0.020(3) -0.007(3) -0.010(3)
C20 0.091(7) 0.089(7) 0.089(7) -0.010(3) -0.001(3) 0.000(3)
C20A 0.089(6) 0.087(6) 0.085(6) -0.012(3) -0.009(3) 0.000(3)
C61 0.029(8) 0.094(13) 0.080(12) 0.006(10) 0.017(8) -0.003(8)
C19A 0.073(6) 0.077(6) 0.072(5) -0.010(3) -0.006(3) -0.003(3)

loop_
_atom_type_symbol
_atom_type_description
_atom_type_scat_dispersion_real
_atom_type_scat_dispersion_imag
_atom_type_scat_source
C C 0.0033 0.0016 'International Tables Vol C Tables 4.2.6.8 and 6.1.1.4'
H H 0.0000 0.0000 'International Tables Vol C Tables 4.2.6.8 and 6.1.1.4'
Mo Mo -1.6832 0.6857 'International Tables Vol C Tables 4.2.6.8 and 6.1.1.4'
N N 0.0061 0.0033 'International Tables Vol C Tables 4.2.6.8 and 6.1.1.4'
O O 0.0106 0.0060 'International Tables Vol C Tables 4.2.6.8 and 6.1.1.4'
S S 0.1246 0.1234 'International Tables Vol C Tables 4.2.6.8 and 6.1.1.4'

loop_
_geom_angle_atom_site_label_1
_geom_angle_atom_site_label_2
_geom_angle_atom_site_label_3
_geom_angle
_geom_angle_site_symmetry_1
_geom_angle_site_symmetry_3
_geom_angle_publ_flag
O1A Mo1A S40A 96.5(2) . . ?
O1A Mo1A C3 79.4(3) . . ?
O2A Mo1A S40A 96.2(2) . . ?
O2A Mo1A O1A 151.4(3) . . ?
O2A Mo1A C3 78.5(3) . . ?
C3 Mo1A S40A 155.7(3) . . ?
N10A Mo1A S40A 101.2(3) . . ?
N10A Mo1A O1A 100.3(4) . . ?
N10A Mo1A O2A 102.2(4) . . ?
N10A Mo1A C3 103.0(4) . . ?
O2 Mo1 S40 96.4(2) . . ?
O2 Mo1 O1 150.5(3) . . ?
O2 Mo1 C1 78.2(3) . . ?
O1 Mo1 S40 96.9(2) . . ?
O1 Mo1 C1 79.0(3) . . ?
C1 Mo1 S40 156.1(3) . . ?
N10 Mo1 S40 100.6(3) . . ?
N10 Mo1 O2 102.4(4) . . ?
N10 Mo1 O1 100.9(4) . . ?
N10 Mo1 C1 103.3(4) . . ?
C40A S40A Mo1A 107.0(3) . . ?
C40 S40 Mo1 107.5(3) . . ?
C16 O2 Mo1 140.9(6) . . ?
C10 O1 Mo1 141.6(6) . . ?
C10A O1A Mo1A 141.2(7) . . ?
C16A O2A Mo1A 143.0(7) . . ?
C2A N3A C61A 136.7(11) . . ?
N2A N3A C2A 108.8(8) . . ?
N2A N3A C61A 114.5(10) . . ?
C2 C1 Mo1 125.2(7) . . ?
N1 C1 Mo1 128.3(7) . . ?
N1 C1 C2 102.6(8) . . ?
N3A C2A C3 109.3(8) . . ?
N3A C2A C5A 123.4(9) . . ?
C3 C2A C5A 127.3(9) . . ?
C2A C3 Mo1A 126.8(7) . . ?
C2A C3 N1A 104.6(8) . . ?
N1A C3 Mo1A 125.7(7) . . ?
N3A N2A N1A 109.3(9) . . ?
N1A C11A C12A 119.1(9) . . ?
N1A C11A C16A 117.8(9) . . ?
C12A C11A C16A 123.0(9) . . ?
N2A N1A C3 108.0(9) . . ?
N2A N1A C11A 124.4(10) . . ?
C11A N1A C3 127.6(9) . . ?
C11A C12A H12A 120.8 . . ?
C13A C12A C11A 118.4(10) . . ?
C13A C12A H12A 120.8 . . ?
C1 C2 C5 127.7(9) . . ?
N3 C2 C1 107.3(9) . . ?
N3 C2 C5 124.9(9) . . ?
C10A C9A C21A 120.3(9) . . ?
C8A C9A C21A 122.4(10) . . ?
C8A C9A C10A 117.2(10) . . ?
C32A C29A C31A 110.4(11) . . ?
C15A C29A C32A 109.7(9) . . ?
C15A C29A C31A 109.7(8) . . ?
C15A C29A C30A 113.5(9) . . ?
C30A C29A C32A 105.2(9) . . ?
C30A C29A C31A 108.2(10) . . ?
C1 N1 C11 124.4(8) . . ?
N2 N1 C1 115.4(9) . . ?
N2 N1 C11 120.1(8) . . ?
C2 N3 C61 136.2(12) . . ?
N2 N3 C2 111.5(8) . . ?
N2 N3 C61 112.1(11) . . ?
C29A C32A H32A 109.5 . . ?
C29A C32A H32B 109.5 . . ?
C29A C32A H32C 109.5 . . ?
H32A C32A H32B 109.5 . . ?
H32A C32A H32C 109.5 . . ?
H32B C32A H32C 109.5 . . ?
C14A C15A C29A 121.8(9) . . ?
C16A C15A C29A 121.0(10) . . ?
C16A C15A C14A 117.2(10) . . ?
C9 C21 C22 111.3(10) . . ?
C9 C21 C23 110.2(9) . . ?
C9 C21 C24 110.7(10) . . ?
C22 C21 C23 106.4(10) . . ?
C24 C21 C22 106.9(10) . . ?
C24 C21 C23 111.2(10) . . ?
N1 N2 N3 103.2(8) . . ?
O2 C16 C15 119.4(8) . . ?
O2 C16 C11 120.2(8) . . ?
C11 C16 C15 120.4(8) . . ?
C48A C47A C40A 120.7(11) . . ?
C52A C47A C40A 121.4(10) . . ?
C52A C47A C48A 117.9(11) . . ?
C9A C21A C24A 109.2(9) . . ?
C23A C21A C9A 112.4(10) . . ?
C23A C21A C24A 105.6(11) . . ?
C23A C21A C22A 108.7(11) . . ?
C22A C21A C9A 111.5(10) . . ?
C22A C21A C24A 109.3(11) . . ?
C11 C12 H12 119.9 . . ?
C11 C12 C13 120.2(9) . . ?
C13 C12 H12 119.9 . . ?
C42A C41A C40A 123.6(11) . . ?
C42A C41A C46A 117.8(12) . . ?
C46A C41A C40A 118.5(11) . . ?
C52 C47 C40 123.8(10) . . ?
C52 C47 C48 119.3(11) . . ?
C48 C47 C40 116.8(10) . . ?
C10 C9 C21 121.7(10) . . ?
C8 C9 C21 121.3(9) . . ?
C8 C9 C10 117.0(10) . . ?
C6A C5A C2A 120.9(9) . . ?
C6A C5A C10A 121.1(9) . . ?
C10A C5A C2A 117.7(9) . . ?
C16 C15 C29 120.4(9) . . ?
C14 C15 C16 114.6(9) . . ?
C14 C15 C29 125.0(10) . . ?
C5A C6A H6A 120.0 . . ?
C7A C6A C5A 120.1(10) . . ?
C7A C6A H6A 120.0 . . ?
H28A C28A H28B 109.5 . . ?
H28A C28A H28C 109.5 . . ?
H28B C28A H28C 109.5 . . ?
C25A C28A H28A 109.5 . . ?
C25A C28A H28B 109.5 . . ?
C25A C28A H28C 109.5 . . ?
C15 C29 C31 111.2(9) . . ?
C15 C29 C30 111.4(9) . . ?
C15 C29 C32 110.5(9) . . ?
C31 C29 C32 106.4(11) . . ?
C30 C29 C31 109.8(11) . . ?
C30 C29 C32 107.3(10) . . ?
C41 C42 H42 119.3 . . ?
C41 C42 C43 121.5(12) . . ?
C43 C42 H42 119.3 . . ?
O1A C10A C9A 121.3(9) . . ?
O1A C10A C5A 119.5(9) . . ?
C5A C10A C9A 119.2(9) . . ?
C47A C40A S40A 107.8(7) . . ?
C47A C40A C41A 104.3(8) . . ?
C41A C40A S40A 109.0(8) . . ?
C53A C40A S40A 109.0(7) . . ?
C53A C40A C47A 114.2(9) . . ?
C53A C40A C41A 112.2(9) . . ?
C6 C5 C2 121.0(10) . . ?
C10 C5 C2 118.0(9) . . ?
C10 C5 C6 120.9(9) . . ?
C16 C11 N1 118.1(9) . . ?
C12 C11 N1 120.1(9) . . ?
C12 C11 C16 121.7(9) . . ?
C42 C41 C40 123.5(10) . . ?
C42 C41 C46 117.2(11) . . ?
C46 C41 C40 118.5(9) . . ?
C41A C42A H42A 120.9 . . ?
C43A C42A C41A 118.3(14) . . ?
C43A C42A H42A 120.9 . . ?
C5 C6 H6 120.1 . . ?
C7 C6 C5 119.9(10) . . ?
C7 C6 H6 120.1 . . ?
C47 C40 S40 109.8(7) . . ?
C41 C40 S40 108.3(7) . . ?
C41 C40 C47 107.1(9) . . ?
C53 C40 S40 107.5(7) . . ?
C53 C40 C47 112.0(9) . . ?
C53 C40 C41 112.3(9) . . ?
C53A C54A H54A 120.5 . . ?
C55A C54A H54A 120.5 . . ?
C55A C54A C53A 119.1(13) . . ?
C9A C8A H8A 117.5 . . ?
C9A C8A C7A 125.1(10) . . ?
C7A C8A H8A 117.5 . . ?
C47A C48A H48A 120.0 . . ?
C49A C48A C47A 120.1(13) . . ?
C49A C48A H48A 120.0 . . ?
O1 C10 C9 119.3(9) . . ?
O1 C10 C5 119.5(9) . . ?
C5 C10 C9 121.2(10) . . ?
C41 C46 H46 121.2 . . ?
C45 C46 C41 117.5(12) . . ?
C45 C46 H46 121.2 . . ?
C29A C31A H31A 109.5 . . ?
C29A C31A H31B 109.5 . . ?
C29A C31A H31C 109.5 . . ?
H31A C31A H31B 109.5 . . ?
H31A C31A H31C 109.5 . . ?
H31B C31A H31C 109.5 . . ?
C15A C14A H14A 117.8 . . ?
C13A C14A C15A 124.3(10) . . ?
C13A C14A H14A 117.8 . . ?
C29 C31 H31D 109.5 . . ?
C29 C31 H31E 109.5 . . ?
C29 C31 H31F 109.5 . . ?
H31D C31 H31E 109.5 . . ?
H31D C31 H31F 109.5 . . ?
H31E C31 H31F 109.5 . . ?
C47 C52 H52 119.3 . . ?
C47 C52 C51 121.4(11) . . ?
C51 C52 H52 119.3 . . ?
C12A C13A C14A 118.5(10) . . ?
C12A C13A C25A 118.8(10) . . ?
C14A C13A C25A 122.6(9) . . ?
C41A C46A H46A 119.2 . . ?
C45A C46A C41A 121.5(14) . . ?
C45A C46A H46A 119.2 . . ?
C47A C52A H52A 119.0 . . ?
C51A C52A C47A 122.1(12) . . ?
C51A C52A H52A 119.0 . . ?
C9 C8 H8 118.7 . . ?
C9 C8 C7 122.5(10) . . ?
C7 C8 H8 118.7 . . ?
H27D C27 H27E 109.5 . . ?
H27D C27 H27F 109.5 . . ?
H27E C27 H27F 109.5 . . ?
C25 C27 H27D 109.5 . . ?
C25 C27 H27E 109.5 . . ?
C25 C27 H27F 109.5 . . ?
C21 C22 H22D 109.5 . . ?
C21 C22 H22E 109.5 . . ?
C21 C22 H22F 109.5 . . ?
H22D C22 H22E 109.5 . . ?
H22D C22 H22F 109.5 . . ?
H22E C22 H22F 109.5 . . ?
C29 C30 H30D 109.5 . . ?
C29 C30 H30E 109.5 . . ?
C29 C30 H30F 109.5 . . ?
H30D C30 H30E 109.5 . . ?
H30D C30 H30F 109.5 . . ?
H30E C30 H30F 109.5 . . ?
C53 C54 H54 119.2 . . ?
C55 C54 H54 119.2 . . ?
C55 C54 C53 121.6(13) . . ?
C15 C14 H14 116.7 . . ?
C15 C14 C13 126.6(10) . . ?
C13 C14 H14 116.7 . . ?
C6 C7 C8 118.5(10) . . ?
C6 C7 C17 120.2(10) . . ?
C8 C7 C17 121.3(10) . . ?
C54A C53A C40A 119.8(10) . . ?
C58A C53A C40A 120.8(11) . . ?
C58A C53A C54A 119.3(11) . . ?
C6A C7A C8A 117.2(9) . . ?
C6A C7A C17A 122.7(10) . . ?
C8A C7A C17A 120.0(10) . . ?
C21 C23 H23D 109.5 . . ?
C21 C23 H23E 109.5 . . ?
C21 C23 H23F 109.5 . . ?
H23D C23 H23E 109.5 . . ?
H23D C23 H23F 109.5 . . ?
H23E C23 H23F 109.5 . . ?
C53A C58A H58A 119.8 . . ?
C53A C58A C57A 120.3(14) . . ?
C57A C58A H58A 119.8 . . ?
C21A C24A H24A 109.5 . . ?
C21A C24A H24B 109.5 . . ?
C21A C24A H24C 109.5 . . ?
H24A C24A H24B 109.5 . . ?
H24A C24A H24C 109.5 . . ?
H24B C24A H24C 109.5 . . ?
C12 C13 C25 119.4(9) . . ?
C14 C13 C12 116.4(9) . . ?
C14 C13 C25 124.1(10) . . ?
O2A C16A C11A 118.8(9) . . ?
O2A C16A C15A 122.6(9) . . ?
C15A C16A C11A 118.5(10) . . ?
C7 C17 C19 103.8(16) . . ?
C18 C17 C7 113.8(12) . . ?
C18 C17 C19 104.2(17) . . ?
C20 C17 C7 114.1(13) . . ?
C20 C17 C18 113.8(15) . . ?
C20 C17 C19 105.8(18) . . ?
H26D C26 H26E 109.5 . . ?
H26D C26 H26F 109.5 . . ?
H26E C26 H26F 109.5 . . ?
C25 C26 H26D 109.5 . . ?
C25 C26 H26E 109.5 . . ?
C25 C26 H26F 109.5 . . ?
C42A C43A H43A 118.4 . . ?
C44A C43A C42A 123.2(16) . . ?
C44A C43A H43A 118.4 . . ?
C48 C49 H49 119.9 . . ?
C50 C49 H49 119.9 . . ?
C50 C49 C48 120.2(13) . . ?
C21A C23A H23A 109.5 . . ?
C21A C23A H23B 109.5 . . ?
C21A C23A H23C 109.5 . . ?
H23A C23A H23B 109.5 . . ?
H23A C23A H23C 109.5 . . ?
H23B C23A H23C 109.5 . . ?
C21 C24 H24D 109.5 . . ?
C21 C24 H24E 109.5 . . ?
C21 C24 H24F 109.5 . . ?
H24D C24 H24E 109.5 . . ?
H24D C24 H24F 109.5 . . ?
H24E C24 H24F 109.5 . . ?
C48A C49A H49A 119.1 . . ?
C50A C49A C48A 121.8(13) . . ?
C50A C49A H49A 119.1 . . ?
C28A C25A C13A 109.5(9) . . ?
C28A C25A C27A 108.6(10) . . ?
C28A C25A C26A 109.8(10) . . ?
C13A C25A C27A 109.4(8) . . ?
C13A C25A C26A 113.6(10) . . ?
C26A C25A C27A 105.9(9) . . ?
C21A C22A H22A 109.5 . . ?
C21A C22A H22B 109.5 . . ?
C21A C22A H22C 109.5 . . ?
H22A C22A H22B 109.5 . . ?
H22A C22A H22C 109.5 . . ?
H22B C22A H22C 109.5 . . ?
C42 C43 H43 120.0 . . ?
C44 C43 C42 120.0(12) . . ?
C44 C43 H43 120.0 . . ?
C7A C17A C18A 104.4(12) . . ?
C20A C17A C7A 109.2(12) . . ?
C20A C17A C18A 104.8(14) . . ?
C19A C17A C7A 114.5(12) . . ?
C19A C17A C18A 108.8(14) . . ?
C19A C17A C20A 114.2(14) . . ?
C54A C55A H55A 118.1 . . ?
C56A C55A C54A 123.8(15) . . ?
C56A C55A H55A 118.1 . . ?
C47 C48 H48 120.1 . . ?
C49 C48 C47 119.8(13) . . ?
C49 C48 H48 120.1 . . ?
C27 C25 C13 107.4(9) . . ?
C26 C25 C27 109.4(11) . . ?
C26 C25 C13 109.0(9) . . ?
C28 C25 C27 108.8(11) . . ?
C28 C25 C13 112.1(10) . . ?
C28 C25 C26 110.1(10) . . ?
C58A C57A H57A 119.3 . . ?
C58A C57A C56A 121.5(14) . . ?
C56A C57A H57A 119.3 . . ?
C55 C56 H56 120.4 . . ?
C55 C56 C57 119.3(13) . . ?
C57 C56 H56 120.4 . . ?
C52A C51A H51A 120.7 . . ?
C52A C51A C50A 118.6(12) . . ?
C50A C51A H51A 120.7 . . ?
C54 C53 C40 122.5(11) . . ?
C58 C53 C40 121.1(11) . . ?
C58 C53 C54 116.3(12) . . ?
C49A C50A C51A 119.3(12) . . ?
C49A C50A H50A 120.3 . . ?
C51A C50A H50A 120.3 . . ?
C53 C58 H58 119.9 . . ?
C53 C58 C57 120.2(14) . . ?
C57 C58 H58 119.9 . . ?
C54 C55 H55 117.9 . . ?
C56 C55 C54 124.2(16) . . ?
C56 C55 H55 117.9 . . ?
C46A C45A H45A 119.3 . . ?
C46A C45A C44A 121.3(15) . . ?
C44A C45A H45A 119.3 . . ?
C29 C32 H32D 109.5 . . ?
C29 C32 H32E 109.5 . . ?
C29 C32 H32F 109.5 . . ?
H32D C32 H32E 109.5 . . ?
H32D C32 H32F 109.5 . . ?
H32E C32 H32F 109.5 . . ?
C25A C27A H27A 109.5 . . ?
C25A C27A H27B 109.5 . . ?
C25A C27A H27C 109.5 . . ?
H27A C27A H27B 109.5 . . ?
H27A C27A H27C 109.5 . . ?
H27B C27A H27C 109.5 . . ?
C43 C44 H44 120.6 . . ?
C45 C44 C43 118.8(12) . . ?
C45 C44 H44 120.6 . . ?
C55A C56A C57A 116.0(13) . . ?
C55A C56A H56A 122.0 . . ?
C57A C56A H56A 122.0 . . ?
C25A C26A H26A 109.5 . . ?
C25A C26A H26B 109.5 . . ?
C25A C26A H26C 109.5 . . ?
H26A C26A H26B 109.5 . . ?
H26A C26A H26C 109.5 . . ?
H26B C26A H26C 109.5 . . ?
C52 C51 H51 120.6 . . ?
C50 C51 C52 118.7(13) . . ?
C50 C51 H51 120.6 . . ?
C43A C44A C45A 117.8(14) . . ?
C43A C44A H44A 121.1 . . ?
C45A C44A H44A 121.1 . . ?
C29A C30A H30A 109.5 . . ?
C29A C30A H30B 109.5 . . ?
C29A C30A H30C 109.5 . . ?
H30A C30A H30B 109.5 . . ?
H30A C30A H30C 109.5 . . ?
H30B C30A H30C 109.5 . . ?
C25 C28 H28D 109.5 . . ?
C25 C28 H28E 109.5 . . ?
C25 C28 H28F 109.5 . . ?
H28D C28 H28E 109.5 . . ?
H28D C28 H28F 109.5 . . ?
H28E C28 H28F 109.5 . . ?
C56 C57 C58 118.3(14) . . ?
C56 C57 H57 120.8 . . ?
C58 C57 H57 120.8 . . ?
C49 C50 C51 120.6(12) . . ?
C49 C50 H50 119.7 . . ?
C51 C50 H50 119.7 . . ?
C46 C45 H45 117.9 . . ?
C44 C45 C46 124.3(14) . . ?
C44 C45 H45 117.9 . . ?
C17 C18 H18D 109.5 . . ?
C17 C18 H18E 109.5 . . ?
C17 C18 H18F 109.5 . . ?
H18D C18 H18E 109.5 . . ?
H18D C18 H18F 109.5 . . ?
H18E C18 H18F 109.5 . . ?
C17A C18A H18A 109.5 . . ?
C17A C18A H18B 109.5 . . ?
C17A C18A H18C 109.5 . . ?
H18A C18A H18B 109.5 . . ?
H18A C18A H18C 109.5 . . ?
H18B C18A H18C 109.5 . . ?
N3A C61A H61A 109.5 . . ?
N3A C61A H61B 109.5 . . ?
N3A C61A H61C 109.5 . . ?
H61A C61A H61B 109.5 . . ?
H61A C61A H61C 109.5 . . ?
H61B C61A H61C 109.5 . . ?
C17 C19 H19D 109.5 . . ?
C17 C19 H19E 109.5 . . ?
C17 C19 H19F 109.5 . . ?
H19D C19 H19E 109.5 . . ?
H19D C19 H19F 109.5 . . ?
H19E C19 H19F 109.5 . . ?
C17 C20 H20D 109.5 . . ?
C17 C20 H20E 109.5 . . ?
C17 C20 H20F 109.5 . . ?
H20D C20 H20E 109.5 . . ?
H20D C20 H20F 109.5 . . ?
H20E C20 H20F 109.5 . . ?
C17A C20A H20A 109.5 . . ?
C17A C20A H20B 109.5 . . ?
C17A C20A H20C 109.5 . . ?
H20A C20A H20B 109.5 . . ?
H20A C20A H20C 109.5 . . ?
H20B C20A H20C 109.5 . . ?
N3 C61 H61D 109.5 . . ?
N3 C61 H61E 109.5 . . ?
N3 C61 H61F 109.5 . . ?
H61D C61 H61E 109.5 . . ?
H61D C61 H61F 109.5 . . ?
H61E C61 H61F 109.5 . . ?
C17A C19A H19A 109.5 . . ?
C17A C19A H19B 109.5 . . ?
C17A C19A H19C 109.5 . . ?
H19A C19A H19B 109.5 . . ?
H19A C19A H19C 109.5 . . ?
H19B C19A H19C 109.5 . . ?

loop_
_geom_bond_atom_site_label_1
_geom_bond_atom_site_label_2
_geom_bond_distance
_geom_bond_site_symmetry_2
_geom_bond_publ_flag
Mo1A S40A 2.366(3) . ?
Mo1A O1A 1.947(7) . ?
Mo1A O2A 1.941(7) . ?
Mo1A C3 2.155(10) . ?
Mo1A N10A 1.655(8) . ?
Mo1 S40 2.369(3) . ?
Mo1 O2 1.947(7) . ?
Mo1 O1 1.947(7) . ?
Mo1 C1 2.178(10) . ?
Mo1 N10 1.639(8) . ?
S40A C40A 1.863(11) . ?
S40 C40 1.886(10) . ?
O2 C16 1.351(12) . ?
O1 C10 1.342(13) . ?
O1A C10A 1.350(12) . ?
O2A C16A 1.331(13) . ?
N3A C2A 1.373(13) . ?
N3A N2A 1.320(14) . ?
N3A C61A 1.448(18) . ?
C1 C2 1.390(14) . ?
C1 N1 1.372(12) . ?
C2A C3 1.376(14) . ?
C2A C5A 1.451(13) . ?
C3 N1A 1.422(14) . ?
N2A N1A 1.365(12) . ?
C11A N1A 1.395(13) . ?
C11A C12A 1.407(15) . ?
C11A C16A 1.409(14) . ?
C12A H12A 0.9500 . ?
C12A C13A 1.386(14) . ?
C2 N3 1.363(13) . ?
C2 C5 1.416(14) . ?
C9A C21A 1.554(16) . ?
C9A C10A 1.408(15) . ?
C9A C8A 1.364(15) . ?
C29A C32A 1.528(17) . ?
C29A C15A 1.508(15) . ?
C29A C31A 1.537(16) . ?
C29A C30A 1.520(16) . ?
N1 N2 1.320(12) . ?
N1 C11 1.456(13) . ?
N3 N2 1.355(14) . ?
N3 C61 1.457(17) . ?
C32A H32A 0.9800 . ?
C32A H32B 0.9800 . ?
C32A H32C 0.9800 . ?
C15A C14A 1.408(16) . ?
C15A C16A 1.402(14) . ?
C21 C9 1.507(16) . ?
C21 C22 1.523(17) . ?
C21 C23 1.550(16) . ?
C21 C24 1.517(17) . ?
C16 C15 1.445(14) . ?
C16 C11 1.393(14) . ?
C47A C40A 1.551(15) . ?
C47A C48A 1.406(15) . ?
C47A C52A 1.391(18) . ?
C21A C24A 1.555(16) . ?
C21A C23A 1.530(17) . ?
C21A C22A 1.537(17) . ?
C12 H12 0.9500 . ?
C12 C11 1.386(14) . ?
C12 C13 1.408(15) . ?
C41A C40A 1.555(16) . ?
C41A C42A 1.404(17) . ?
C41A C46A 1.407(19) . ?
C47 C40 1.555(16) . ?
C47 C52 1.363(17) . ?
C47 C48 1.410(16) . ?
C9 C10 1.429(14) . ?
C9 C8 1.413(16) . ?
C5A C6A 1.397(15) . ?
C5A C10A 1.402(15) . ?
C15 C29 1.516(14) . ?
C15 C14 1.387(15) . ?
C6A H6A 0.9500 . ?
C6A C7A 1.380(15) . ?
C28A H28A 0.9800 . ?
C28A H28B 0.9800 . ?
C28A H28C 0.9800 . ?
C28A C25A 1.508(17) . ?
C29 C31 1.542(16) . ?
C29 C30 1.530(16) . ?
C29 C32 1.554(15) . ?
C42 H42 0.9500 . ?
C42 C41 1.386(17) . ?
C42 C43 1.395(17) . ?
C40A C53A 1.517(15) . ?
C5 C6 1.410(15) . ?
C5 C10 1.394(15) . ?
C41 C40 1.527(15) . ?
C41 C46 1.444(15) . ?
C42A H42A 0.9500 . ?
C42A C43A 1.402(19) . ?
C6 H6 0.9500 . ?
C6 C7 1.409(15) . ?
C40 C53 1.522(15) . ?
C54A H54A 0.9500 . ?
C54A C53A 1.401(16) . ?
C54A C55A 1.390(18) . ?
C8A H8A 0.9500 . ?
C8A C7A 1.397(16) . ?
C48A H48A 0.9500 . ?
C48A C49A 1.387(19) . ?
C46 H46 0.9500 . ?
C46 C45 1.376(17) . ?
C31A H31A 0.9800 . ?
C31A H31B 0.9800 . ?
C31A H31C 0.9800 . ?
C14A H14A 0.9500 . ?
C14A C13A 1.389(16) . ?
C31 H31D 0.9800 . ?
C31 H31E 0.9800 . ?
C31 H31F 0.9800 . ?
C52 H52 0.9500 . ?
C52 C51 1.405(18) . ?
C13A C25A 1.535(15) . ?
C46A H46A 0.9500 . ?
C46A C45A 1.35(2) . ?
C52A H52A 0.9500 . ?
C52A C51A 1.368(18) . ?
C8 H8 0.9500 . ?
C8 C7 1.426(16) . ?
C27 H27D 0.9800 . ?
C27 H27E 0.9800 . ?
C27 H27F 0.9800 . ?
C27 C25 1.539(17) . ?
C22 H22D 0.9800 . ?
C22 H22E 0.9800 . ?
C22 H22F 0.9800 . ?
C30 H30D 0.9800 . ?
C30 H30E 0.9800 . ?
C30 H30F 0.9800 . ?
C54 H54 0.9500 . ?
C54 C53 1.445(18) . ?
C54 C55 1.346(18) . ?
C14 H14 0.9500 . ?
C14 C13 1.397(16) . ?
C7 C17 1.528(16) . ?
C53A C58A 1.378(19) . ?
C7A C17A 1.540(14) . ?
C23 H23D 0.9800 . ?
C23 H23E 0.9800 . ?
C23 H23F 0.9800 . ?
C58A H58A 0.9500 . ?
C58A C57A 1.386(18) . ?
C24A H24A 0.9800 . ?
C24A H24B 0.9800 . ?
C24A H24C 0.9800 . ?
C13 C25 1.545(13) . ?
C17 C18 1.50(2) . ?
C17 C19 1.59(3) . ?
C17 C20 1.45(3) . ?
C26 H26D 0.9800 . ?
C26 H26E 0.9800 . ?
C26 H26F 0.9800 . ?
C26 C25 1.514(16) . ?
C43A H43A 0.9500 . ?
C43A C44A 1.36(3) . ?
C49 H49 0.9500 . ?
C49 C48 1.390(18) . ?
C49 C50 1.38(2) . ?
C23A H23A 0.9800 . ?
C23A H23B 0.9800 . ?
C23A H23C 0.9800 . ?
C24 H24D 0.9800 . ?
C24 H24E 0.9800 . ?
C24 H24F 0.9800 . ?
C49A H49A 0.9500 . ?
C49A C50A 1.34(2) . ?
C25A C27A 1.548(15) . ?
C25A C26A 1.546(16) . ?
C22A H22A 0.9800 . ?
C22A H22B 0.9800 . ?
C22A H22C 0.9800 . ?
C43 H43 0.9500 . ?
C43 C44 1.37(2) . ?
C17A C18A 1.54(2) . ?
C17A C20A 1.53(2) . ?
C17A C19A 1.43(2) . ?
C55A H55A 0.9500 . ?
C55A C56A 1.36(2) . ?
C48 H48 0.9500 . ?
C25 C28 1.509(18) . ?
C57A H57A 0.9500 . ?
C57A C56A 1.43(2) . ?
C56 H56 0.9500 . ?
C56 C55 1.32(2) . ?
C56 C57 1.43(3) . ?
C51A H51A 0.9500 . ?
C51A C50A 1.439(19) . ?
C53 C58 1.396(18) . ?
C50A H50A 0.9500 . ?
C58 H58 0.9500 . ?
C58 C57 1.47(2) . ?
C55 H55 0.9500 . ?
C45A H45A 0.9500 . ?
C45A C44A 1.39(2) . ?
C32 H32D 0.9800 . ?
C32 H32E 0.9800 . ?
C32 H32F 0.9800 . ?
C27A H27A 0.9800 . ?
C27A H27B 0.9800 . ?
C27A H27C 0.9800 . ?
C44 H44 0.9500 . ?
C44 C45 1.34(2) . ?
C56A H56A 0.9500 . ?
C26A H26A 0.9800 . ?
C26A H26B 0.9800 . ?
C26A H26C 0.9800 . ?
C51 H51 0.9500 . ?
C51 C50 1.39(2) . ?
C44A H44A 0.9500 . ?
C30A H30A 0.9800 . ?
C30A H30B 0.9800 . ?
C30A H30C 0.9800 . ?
C28 H28D 0.9800 . ?
C28 H28E 0.9800 . ?
C28 H28F 0.9800 . ?
C57 H57 0.9500 . ?
C50 H50 0.9500 . ?
C45 H45 0.9500 . ?
C18 H18D 0.9800 . ?
C18 H18E 0.9800 . ?
C18 H18F 0.9800 . ?
C18A H18A 0.9800 . ?
C18A H18B 0.9800 . ?
C18A H18C 0.9800 . ?
C61A H61A 0.9800 . ?
C61A H61B 0.9800 . ?
C61A H61C 0.9800 . ?
C19 H19D 0.9800 . ?
C19 H19E 0.9800 . ?
C19 H19F 0.9800 . ?
C20 H20D 0.9800 . ?
C20 H20E 0.9800 . ?
C20 H20F 0.9800 . ?
C20A H20A 0.9800 . ?
C20A H20B 0.9800 . ?
C20A H20C 0.9800 . ?
C61 H61D 0.9800 . ?
C61 H61E 0.9800 . ?
C61 H61F 0.9800 . ?
C19A H19A 0.9800 . ?
C19A H19B 0.9800 . ?
C19A H19C 0.9800 . ?

loop_
_geom_torsion_atom_site_label_1
_geom_torsion_atom_site_label_2
_geom_torsion_atom_site_label_3
_geom_torsion_atom_site_label_4
_geom_torsion
_geom_torsion_site_symmetry_1
_geom_torsion_site_symmetry_2
_geom_torsion_site_symmetry_3
_geom_torsion_site_symmetry_4
_geom_torsion_publ_flag
Mo1A S40A C40A C47A -121.6(7) . . . . ?
Mo1A S40A C40A C41A 125.7(6) . . . . ?
Mo1A S40A C40A C53A 2.9(8) . . . . ?
Mo1A O1A C10A C9A -148.2(9) . . . . ?
Mo1A O1A C10A C5A 34.4(15) . . . . ?
Mo1A O2A C16A C11A -34.7(15) . . . . ?
Mo1A O2A C16A C15A 144.0(9) . . . . ?
Mo1A C3 N1A N2A 159.0(8) . . . . ?
Mo1A C3 N1A C11A -23.0(16) . . . . ?
Mo1 S40 C40 C47 -124.6(7) . . . . ?
Mo1 S40 C40 C41 118.8(7) . . . . ?
Mo1 S40 C40 C53 -2.6(8) . . . . ?
Mo1 O2 C16 C15 -146.7(8) . . . . ?
Mo1 O2 C16 C11 36.0(15) . . . . ?
Mo1 O1 C10 C9 146.4(9) . . . . ?
Mo1 O1 C10 C5 -33.2(15) . . . . ?
Mo1 C1 C2 N3 158.0(8) . . . . ?
Mo1 C1 C2 C5 -24.5(15) . . . . ?
Mo1 C1 N1 N2 -157.5(8) . . . . ?
Mo1 C1 N1 C11 26.8(13) . . . . ?
S40A C40A C53A C54A -79.7(11) . . . . ?
S40A C40A C53A C58A 96.7(11) . . . . ?
S40 C40 C53 C54 83.2(11) . . . . ?
S40 C40 C53 C58 -93.9(12) . . . . ?
O2 C16 C15 C29 3.4(14) . . . . ?
O2 C16 C15 C14 -178.6(9) . . . . ?
O2 C16 C11 N1 -4.1(13) . . . . ?
O2 C16 C11 C12 179.7(9) . . . . ?
N3A C2A C3 Mo1A -158.0(7) . . . . ?
N3A C2A C3 N1A 3.5(11) . . . . ?
N3A C2A C5A C6A -27.4(16) . . . . ?
N3A C2A C5A C10A 159.5(10) . . . . ?
N3A N2A N1A C3 1.0(13) . . . . ?
N3A N2A N1A C11A -177.1(10) . . . . ?
C1 C2 N3 N2 1.2(13) . . . . ?
C1 C2 N3 C61 -172.9(16) . . . . ?
C1 C2 C5 C6 -153.4(11) . . . . ?
C1 C2 C5 C10 24.4(16) . . . . ?
C1 N1 N2 N3 0.0(12) . . . . ?
C1 N1 C11 C16 -23.0(14) . . . . ?
C1 N1 C11 C12 153.3(10) . . . . ?
C2A N3A N2A N1A 1.2(13) . . . . ?
C2A C3 N1A N2A -2.7(12) . . . . ?
C2A C3 N1A C11A 175.2(10) . . . . ?
C2A C5A C6A C7A -176.5(10) . . . . ?
C2A C5A C10A O1A -4.4(14) . . . . ?
C2A C5A C10A C9A 178.2(9) . . . . ?
C3 C2A C5A C6A 153.1(10) . . . . ?
C3 C2A C5A C10A -19.9(16) . . . . ?
N2A N3A C2A C3 -3.1(12) . . . . ?
N2A N3A C2A C5A 177.4(10) . . . . ?
C11A C12A C13A C14A -0.3(15) . . . . ?
C11A C12A C13A C25A -178.8(9) . . . . ?
N1A C11A C12A C13A 176.7(9) . . . . ?
N1A C11A C16A O2A 2.9(14) . . . . ?
N1A C11A C16A C15A -175.9(9) . . . . ?
C12A C11A N1A C3 -154.8(10) . . . . ?
C12A C11A N1A N2A 22.8(16) . . . . ?
C12A C11A C16A O2A 179.3(9) . . . . ?
C12A C11A C16A C15A 0.5(15) . . . . ?
C12A C13A C25A C28A 65.8(12) . . . . ?
C12A C13A C25A C27A -53.0(13) . . . . ?
C12A C13A C25A C26A -171.0(10) . . . . ?
C2 C1 N1 N2 0.7(12) . . . . ?
C2 C1 N1 C11 -175.1(9) . . . . ?
C2 N3 N2 N1 -0.8(12) . . . . ?
C2 C5 C6 C7 178.9(10) . . . . ?
C2 C5 C10 O1 1.2(14) . . . . ?
C2 C5 C10 C9 -178.4(9) . . . . ?
C9A C8A C7A C6A 2.4(18) . . . . ?
C9A C8A C7A C17A 178.7(11) . . . . ?
C29A C15A C14A C13A -178.3(10) . . . . ?
C29A C15A C16A O2A -0.2(15) . . . . ?
C29A C15A C16A C11A 178.5(9) . . . . ?
N1 C1 C2 N3 -1.1(11) . . . . ?
N1 C1 C2 C5 176.5(10) . . . . ?
N3 C2 C5 C6 23.8(16) . . . . ?
N3 C2 C5 C10 -158.5(10) . . . . ?
C32A C29A C15A C14A 118.4(12) . . . . ?
C32A C29A C15A C16A -61.5(13) . . . . ?
C15A C14A C13A C12A -0.7(16) . . . . ?
C15A C14A C13A C25A 177.7(10) . . . . ?
C21 C9 C10 O1 -0.4(15) . . . . ?
C21 C9 C10 C5 179.2(10) . . . . ?
C21 C9 C8 C7 -177.9(10) . . . . ?
N2 N1 C11 C16 161.4(9) . . . . ?
N2 N1 C11 C12 -22.3(14) . . . . ?
C16 C15 C29 C31 -62.4(14) . . . . ?
C16 C15 C29 C30 60.5(13) . . . . ?
C16 C15 C29 C32 179.7(10) . . . . ?
C16 C15 C14 C13 1.4(16) . . . . ?
C47A C40A C53A C54A 40.9(13) . . . . ?
C47A C40A C53A C58A -142.6(11) . . . . ?
C47A C48A C49A C50A 4(2) . . . . ?
C47A C52A C51A C50A -1(2) . . . . ?
C21A C9A C10A O1A 0.1(15) . . . . ?
C21A C9A C10A C5A 177.5(10) . . . . ?
C21A C9A C8A C7A 178.7(11) . . . . ?
C12 C13 C25 C27 -64.3(12) . . . . ?
C12 C13 C25 C26 54.1(14) . . . . ?
C12 C13 C25 C28 176.3(11) . . . . ?
C41A C40A C53A C54A 159.4(10) . . . . ?
C41A C40A C53A C58A -24.1(14) . . . . ?
C41A C42A C43A C44A -3(2) . . . . ?
C41A C46A C45A C44A 2(2) . . . . ?
C47 C40 C53 C54 -156.2(10) . . . . ?
C47 C40 C53 C58 26.7(15) . . . . ?
C47 C52 C51 C50 -0.4(19) . . . . ?
C9 C8 C7 C6 -2.0(17) . . . . ?
C9 C8 C7 C17 177.9(11) . . . . ?
C5A C2A C3 Mo1A 21.5(15) . . . . ?
C5A C2A C3 N1A -177.0(10) . . . . ?
C5A C6A C7A C8A 0.0(16) . . . . ?
C5A C6A C7A C17A -176.2(10) . . . . ?
C15 C16 C11 N1 178.7(9) . . . . ?
C15 C16 C11 C12 2.5(15) . . . . ?
C15 C14 C13 C12 -2.2(17) . . . . ?
C15 C14 C13 C25 -177.9(11) . . . . ?
C6A C5A C10A O1A -177.4(9) . . . . ?
C6A C5A C10A C9A 5.1(15) . . . . ?
C6A C7A C17A C18A 86.6(15) . . . . ?
C6A C7A C17A C20A -25.0(17) . . . . ?
C6A C7A C17A C19A -154.5(14) . . . . ?
C29 C15 C14 C13 179.2(10) . . . . ?
C42 C41 C40 S40 -152.5(10) . . . . ?
C42 C41 C40 C47 89.2(13) . . . . ?
C42 C41 C40 C53 -34.0(15) . . . . ?
C42 C41 C46 C45 7.3(17) . . . . ?
C42 C43 C44 C45 -7(2) . . . . ?
C10A C9A C21A C24A 62.5(13) . . . . ?
C10A C9A C21A C23A 179.3(12) . . . . ?
C10A C9A C21A C22A -58.4(14) . . . . ?
C10A C9A C8A C7A -0.9(17) . . . . ?
C10A C5A C6A C7A -3.7(16) . . . . ?
C40A C47A C48A C49A 177.7(11) . . . . ?
C40A C47A C52A C51A -178.7(11) . . . . ?
C40A C41A C42A C43A -177.6(11) . . . . ?
C40A C41A C46A C45A 177.6(13) . . . . ?
C40A C53A C58A C57A -176.1(11) . . . . ?
C5 C2 N3 N2 -176.4(10) . . . . ?
C5 C2 N3 C61 9(2) . . . . ?
C5 C6 C7 C8 0.0(16) . . . . ?
C5 C6 C7 C17 -179.8(11) . . . . ?
C11 N1 N2 N3 176.0(9) . . . . ?
C11 C16 C15 C29 -179.4(9) . . . . ?
C11 C16 C15 C14 -1.4(14) . . . . ?
C11 C12 C13 C14 3.1(15) . . . . ?
C11 C12 C13 C25 179.0(10) . . . . ?
C41 C42 C43 C44 7(2) . . . . ?
C41 C40 C53 C54 -35.7(14) . . . . ?
C41 C40 C53 C58 147.2(11) . . . . ?
C41 C46 C45 C44 -8(2) . . . . ?
C42A C41A C40A S40A 2.5(14) . . . . ?
C42A C41A C40A C47A -112.5(12) . . . . ?
C42A C41A C40A C53A 123.3(12) . . . . ?
C42A C41A C46A C45A -4(2) . . . . ?
C42A C43A C44A C45A 1(2) . . . . ?
C6 C5 C10 O1 178.9(9) . . . . ?
C6 C5 C10 C9 -0.7(15) . . . . ?
C6 C7 C17 C18 157.6(14) . . . . ?
C6 C7 C17 C19 -89.8(18) . . . . ?
C6 C7 C17 C20 24.8(19) . . . . ?
C40 C47 C52 C51 -178.1(11) . . . . ?
C40 C47 C48 C49 178.2(11) . . . . ?
C40 C41 C46 C45 177.6(11) . . . . ?
C40 C53 C58 C57 179.4(11) . . . . ?
C54A C53A C58A C57A 0.4(17) . . . . ?
C54A C55A C56A C57A 2.1(19) . . . . ?
C8A C9A C21A C24A -117.2(12) . . . . ?
C8A C9A C21A C23A -0.3(17) . . . . ?
C8A C9A C21A C22A 122.0(12) . . . . ?
C8A C9A C10A O1A 179.8(10) . . . . ?
C8A C9A C10A C5A -2.8(15) . . . . ?
C8A C7A C17A C18A -89.5(15) . . . . ?
C8A C7A C17A C20A 158.9(13) . . . . ?
C8A C7A C17A C19A 29.4(18) . . . . ?
C48A C47A C40A S40A 146.7(10) . . . . ?
C48A C47A C40A C41A -97.5(13) . . . . ?
C48A C47A C40A C53A 25.4(15) . . . . ?
C48A C47A C52A C51A -0.1(19) . . . . ?
C48A C49A C50A C51A -5(2) . . . . ?
C10 C9 C8 C7 2.5(16) . . . . ?
C10 C5 C6 C7 1.3(16) . . . . ?
C46 C41 C40 S40 37.8(12) . . . . ?
C46 C41 C40 C47 -80.4(12) . . . . ?
C46 C41 C40 C53 156.3(10) . . . . ?
C31A C29A C15A C14A -120.1(11) . . . . ?
C31A C29A C15A C16A 60.0(13) . . . . ?
C14A C15A C16A O2A 179.8(9) . . . . ?
C14A C15A C16A C11A -1.4(14) . . . . ?
C14A C13A C25A C28A -112.6(12) . . . . ?
C14A C13A C25A C27A 128.5(11) . . . . ?
C14A C13A C25A C26A 10.5(15) . . . . ?
C52 C47 C40 S40 -7.7(14) . . . . ?
C52 C47 C40 C41 109.6(12) . . . . ?
C52 C47 C40 C53 -127.0(12) . . . . ?
C52 C47 C48 C49 -0.2(19) . . . . ?
C52 C51 C50 C49 1(2) . . . . ?
C46A C41A C40A S40A -178.9(10) . . . . ?
C46A C41A C40A C47A 66.1(13) . . . . ?
C46A C41A C40A C53A -58.1(14) . . . . ?
C46A C41A C42A C43A 3.8(18) . . . . ?
C46A C45A C44A C43A -1(2) . . . . ?
C52A C47A C40A S40A -34.7(13) . . . . ?
C52A C47A C40A C41A 81.1(13) . . . . ?
C52A C47A C40A C53A -156.0(10) . . . . ?
C52A C47A C48A C49A -0.9(18) . . . . ?
C52A C51A C50A C49A 4(2) . . . . ?
C8 C9 C10 O1 179.2(9) . . . . ?
C8 C9 C10 C5 -1.2(15) . . . . ?
C8 C7 C17 C18 -22.3(19) . . . . ?
C8 C7 C17 C19 90.3(17) . . . . ?
C8 C7 C17 C20 -155.0(14) . . . . ?
C22 C21 C9 C10 178.3(11) . . . . ?
C22 C21 C9 C8 -1.3(16) . . . . ?
C54 C53 C58 C57 2.2(17) . . . . ?
C14 C15 C29 C31 119.9(12) . . . . ?
C14 C15 C29 C30 -117.2(13) . . . . ?
C14 C15 C29 C32 1.9(16) . . . . ?
C14 C13 C25 C27 111.3(12) . . . . ?
C14 C13 C25 C26 -130.3(12) . . . . ?
C14 C13 C25 C28 -8.2(16) . . . . ?
C53A C54A C55A C56A -3.1(18) . . . . ?
C53A C58A C57A C56A -1.4(19) . . . . ?
C23 C21 C9 C10 60.5(14) . . . . ?
C23 C21 C9 C8 -119.1(12) . . . . ?
C58A C57A C56A C55A 0.2(19) . . . . ?
C13 C12 C11 N1 -179.5(9) . . . . ?
C13 C12 C11 C16 -3.3(15) . . . . ?
C16A C11A N1A C3 21.7(16) . . . . ?
C16A C11A N1A N2A -160.6(10) . . . . ?
C16A C11A C12A C13A 0.4(15) . . . . ?
C16A C15A C14A C13A 1.6(16) . . . . ?
C24 C21 C9 C10 -63.0(14) . . . . ?
C24 C21 C9 C8 117.4(12) . . . . ?
C43 C42 C41 C40 -177.1(12) . . . . ?
C43 C42 C41 C46 -7.3(18) . . . . ?
C43 C44 C45 C46 7(2) . . . . ?
C55A C54A C53A C40A 178.2(10) . . . . ?
C55A C54A C53A C58A 1.7(16) . . . . ?
C48 C47 C40 S40 174.0(9) . . . . ?
C48 C47 C40 C41 -68.7(12) . . . . ?
C48 C47 C40 C53 54.7(14) . . . . ?
C48 C47 C52 C51 0.2(18) . . . . ?
C48 C49 C50 C51 -1(2) . . . . ?
C53 C54 C55 C56 -2.3(19) . . . . ?
C53 C58 C57 C56 -3.1(19) . . . . ?
C55 C54 C53 C40 -176.8(10) . . . . ?
C55 C54 C53 C58 0.4(17) . . . . ?
C55 C56 C57 C58 1.4(19) . . . . ?
C30A C29A C15A C14A 1.0(15) . . . . ?
C30A C29A C15A C16A -178.9(10) . . . . ?
C57 C56 C55 C54 1(2) . . . . ?
C50 C49 C48 C47 0(2) . . . . ?
C61A N3A C2A C3 176.0(18) . . . . ?
C61A N3A C2A C5A -4(2) . . . . ?
C61A N3A N2A N1A -178.0(14) . . . . ?
C61 N3 N2 N1 174.8(12) . . . . ?

loop_
_twin_individual_id
_twin_individual_mass_fraction_refined
1 0.826(3)
2 0.174(3)

loop_
_smtbx_masks_void_nr
_smtbx_masks_void_average_x
_smtbx_masks_void_average_y
_smtbx_masks_void_average_z
_smtbx_masks_void_volume
_smtbx_masks_void_count_electrons
_smtbx_masks_void_content
1 -0.232 0.438 0.003 252.2 70.9 '1.5 C6H14'
2 -0.029 0.447 0.358 10.5 1.2 ?
3 -0.074 0.871 0.644 10.6 0.6 ?
